data_5000395
loop_
_publ_author_name
'Watson, Jr, James A.'
'Pascal, Jr, Robert A.'
'Ho, Douglas M.'
'Kilway, Kathleen V.'

_publ_section_title
;
 Synthesis and structure of a twisted, colossal quinone
;
_journal_issue 26
_journal_name_full 'Tetrahedron Letters'
_journal_page_first 5005
_journal_page_last 5008
_journal_paper_doi 10.1016/S0040-4039(00)00773-5
_journal_volume 41
_journal_year 2000
_chemical_formula_moiety 'C86 H88 O2, 2(C4 H8 O2)'
_chemical_formula_structural 'C86 H88 O2 . 2(C4 H8 O2)'
_chemical_formula_sum 'C94 H104 O6'
_chemical_formula_weight 1329.77
_chemical_name_systematic
;\
2,5,8,12,15,18,21,25-Octa(t-butyl)diacenaphtho[1,2-l:1',2'-l']-\
benzo[1,2-j:4,5-j']difluoranthene-10,23-dione Ethyl Acetate Solvate
;
_space_group_crystal_system trigonal
_space_group_IT_number 154
_space_group_name_Hall 'P 32 2"'
_space_group_name_H-M_alt 'P 32 2 1'
_atom_sites_solution_hydrogens geom
_atom_sites_solution_primary direct
_atom_sites_solution_secondary difmap
_cell_angle_alpha 90.00
_cell_angle_beta 90.00
_cell_angle_gamma 120.00
_cell_formula_units_Z 3
_cell_length_a 16.5203(2)
_cell_length_b 16.5203(2)
_cell_length_c 25.6779(4)
_cell_volume 6069.12(14)
_diffrn_ambient_temperature 200(2)
_diffrn_measured_fraction_theta_full 1.000
_diffrn_measured_fraction_theta_max 1.000
_diffrn_measurement_device 'Nonius KappaCCD'
_diffrn_measurement_method '\w scans; 800 1.0\% rotations'
_diffrn_radiation_monochromator graphite
_diffrn_radiation_source 'fine-focus sealed tube'
_diffrn_radiation_type 'Mo K\a'
_diffrn_radiation_wavelength 0.71073
_diffrn_reflns_av_R_equivalents 0.094
_diffrn_reflns_av_sigmaI/netI 0.0413
_diffrn_reflns_limit_h_max 17
_diffrn_reflns_limit_h_min -17
_diffrn_reflns_limit_k_max 8
_diffrn_reflns_limit_k_min -8
_diffrn_reflns_limit_l_max 27
_diffrn_reflns_limit_l_min -27
_diffrn_reflns_number 69816
_diffrn_reflns_theta_full 22.49
_diffrn_reflns_theta_max 22.49
_diffrn_reflns_theta_min 1.42
_diffrn_standards_decay_% 0
_diffrn_standards_number 0
_refine_diff_density_max 0.189
_refine_diff_density_min -0.174
_refine_diff_density_rms 0.038
_refine_ls_abs_structure_details 'Flack H D (1983), Acta Cryst. A39, 876-881'
_refine_ls_abs_structure_Flack 0.00(263)
_refine_ls_extinction_coef 0.0027(6)
_refine_ls_extinction_expression Fc^*^=kFc[1+0.001xFc^2^\l^3^/sin(2\q)]^-1/4^
_refine_ls_extinction_method SHELXL
_refine_ls_goodness_of_fit_all 1.023
_refine_ls_goodness_of_fit_obs 1.046
_refine_ls_hydrogen_treatment constr
_refine_ls_matrix_type full
_refine_ls_number_parameters 482
_refine_ls_number_reflns 5302
_refine_ls_number_restraints 3
_refine_ls_restrained_S_all 1.024
_refine_ls_restrained_S_obs 1.046
_refine_ls_R_factor_all 0.0706
_refine_ls_R_factor_obs 0.0516
_refine_ls_shift/esd_max 0.001
_refine_ls_shift/esd_mean 0.000
_refine_ls_structure_factor_coef Fsqd
_refine_ls_weighting_details 'w=1/[\s^2^(Fo^2^)+(0.0897P)^2^+1.0012P] where P=(Fo^2^+2Fc^2^)/3'
_refine_ls_weighting_scheme calc
_refine_ls_wR_factor_all 0.1424
_refine_ls_wR_factor_obs 0.1294
_reflns_number_observed 4272
_reflns_number_total 5302
_reflns_observed_criterion I>2\s(I)
_cod_database_code 5000395

loop_
_space_group_symop_id
_space_group_symop_operation_xyz
1 'x, y, z'
2 '-y, x-y, z+2/3'
3 '-x+y, -x, z+1/3'
4 'y, x, -z'
5 'x-y, -y, -z+1/3'
6 '-x, -x+y, -z+2/3'

loop_
_atom_site_aniso_label
_atom_site_aniso_U_11
_atom_site_aniso_U_22
_atom_site_aniso_U_33
_atom_site_aniso_U_23
_atom_site_aniso_U_13
_atom_site_aniso_U_12
O1 0.039(2) 0.039(2) 0.103(3) -0.0102(9) 0.0102(9) 0.018(2)
O2 0.047(2) 0.047(2) 0.047(2) -0.0124(9) 0.0124(9) 0.009(2)
C1 0.039(2) 0.039(2) 0.040(3) 0.0003(11) -0.0003(11) 0.021(3)
C2 0.035(2) 0.035(2) 0.036(3) 0.0003(11) -0.0003(11) 0.013(2)
C3 0.039(2) 0.034(2) 0.024(2) 0.0000(14) 0.0005(14) 0.023(2)
C4 0.039(2) 0.038(2) 0.030(2) 0.0044(15) 0.0002(15) 0.022(2)
C5 0.041(2) 0.039(2) 0.028(2) 0.0043(15) 0.0051(15) 0.023(2)
C6 0.044(2) 0.036(2) 0.027(2) 0.0037(15) 0.006(2) 0.023(2)
C7 0.039(2) 0.036(2) 0.028(2) 0.0035(15) 0.0047(15) 0.021(2)
C8 0.036(2) 0.030(2) 0.029(2) 0.0021(14) 0.0045(14) 0.018(2)
C10 0.041(2) 0.039(2) 0.034(2) 0.003(2) 0.000(2) 0.023(2)
C11 0.043(2) 0.051(2) 0.043(2) -0.006(2) 0.000(2) 0.028(2)
C12 0.044(2) 0.056(2) 0.050(2) -0.005(2) -0.006(2) 0.027(2)
C13 0.033(2) 0.056(2) 0.062(2) 0.000(2) -0.001(2) 0.022(2)
C14 0.038(2) 0.045(2) 0.047(2) 0.005(2) 0.008(2) 0.024(2)
C15 0.038(2) 0.055(2) 0.053(2) 0.012(2) 0.012(2) 0.027(2)
C16 0.043(2) 0.045(2) 0.041(2) 0.013(2) 0.015(2) 0.027(2)
C17 0.046(2) 0.043(2) 0.036(2) 0.009(2) 0.012(2) 0.026(2)
C18 0.039(2) 0.039(2) 0.034(2) 0.008(2) 0.008(2) 0.024(2)
C19 0.038(2) 0.041(2) 0.035(2) 0.004(2) 0.006(2) 0.024(2)
C20 0.044(2) 0.039(2) 0.030(2) 0.0015(15) 0.006(2) 0.023(2)
C21 0.045(2) 0.060(2) 0.035(2) -0.003(2) 0.004(2) 0.030(2)
C22 0.058(3) 0.074(3) 0.038(2) -0.010(2) 0.004(2) 0.039(2)
C23 0.056(3) 0.068(3) 0.044(2) -0.021(2) -0.005(2) 0.029(2)
C24 0.049(2) 0.053(2) 0.039(2) -0.009(2) -0.001(2) 0.027(2)
C25 0.051(2) 0.059(2) 0.050(2) -0.022(2) -0.007(2) 0.024(2)
C26 0.046(2) 0.051(2) 0.043(2) -0.006(2) 0.001(2) 0.021(2)
C27 0.040(2) 0.045(2) 0.042(2) -0.004(2) 0.006(2) 0.021(2)
C28 0.044(2) 0.036(2) 0.033(2) -0.0003(15) 0.006(2) 0.021(2)
C29 0.044(2) 0.039(2) 0.030(2) -0.001(2) 0.004(2) 0.023(2)
C31 0.047(2) 0.079(3) 0.067(3) -0.025(2) -0.014(2) 0.029(2)
C32 0.110(6) 0.140(8) 0.062(5) -0.040(5) -0.023(4) 0.049(5)
C33 0.077(5) 0.071(5) 0.142(8) -0.056(5) -0.050(5) 0.033(4)
C34 0.049(4) 0.111(7) 0.101(7) -0.036(5) -0.026(4) 0.030(5)
C32' 0.381(77) 0.174(36) 0.135(34) -0.136(31) -0.163(46) 0.197(50)
C33' 0.095(16) 0.084(16) 0.071(17) -0.053(14) -0.049(13) 0.052(14)
C34' 0.352(84) 0.097(29) 0.070(23) -0.045(21) 0.033(34) -0.124(40)
C41 0.054(2) 0.050(2) 0.066(2) 0.017(2) 0.028(2) 0.033(2)
C42 0.063(3) 0.063(3) 0.099(3) 0.016(2) 0.035(2) 0.040(2)
C43 0.092(3) 0.095(3) 0.058(3) -0.001(2) 0.026(2) 0.056(3)
C44 0.076(3) 0.058(2) 0.101(3) 0.016(2) 0.038(3) 0.043(2)
C51 0.063(3) 0.106(3) 0.045(2) -0.028(2) 0.002(2) 0.042(3)
C52 0.097(4) 0.135(5) 0.047(2) -0.007(3) 0.018(2) 0.064(4)
C53 0.089(3) 0.105(4) 0.078(3) -0.033(3) 0.003(3) 0.063(3)
C54 0.096(4) 0.179(6) 0.057(3) -0.059(3) -0.007(3) 0.076(4)
C61 0.039(2) 0.075(3) 0.060(2) -0.018(2) 0.002(2) 0.019(2)
C62 0.043(3) 0.169(5) 0.108(4) -0.065(4) -0.020(3) 0.033(3)
C63 0.058(3) 0.106(4) 0.094(3) -0.013(3) 0.018(3) 0.025(3)
C64 0.069(3) 0.127(4) 0.115(4) -0.017(3) -0.009(3) 0.065(3)
O1S 0.297(10) 0.165(6) 0.279(10) -0.010(6) 0.009(7) 0.122(7)
O2S 0.203(6) 0.167(5) 0.136(4) 0.026(4) 0.041(4) 0.115(5)
C1S 0.213(11) 0.107(6) 0.177(9) -0.017(6) 0.019(9) 0.078(8)
C2S 0.359(15) 0.213(9) 0.126(6) 0.026(6) 0.081(7) 0.202(10)
C3S 0.351(17) 0.185(9) 0.174(9) 0.058(7) 0.074(10) 0.193(11)
C4S 0.207(10) 0.266(12) 0.333(16) 0.105(11) 0.094(11) 0.174(10)

loop_
_atom_site_label
_atom_site_type_symbol
_atom_site_fract_x
_atom_site_fract_y
_atom_site_fract_z
_atom_site_U_iso_or_equiv
_atom_site_thermal_displace_type
_atom_site_occupancy
_atom_site_calc_flag
_atom_site_refinement_flags
_atom_site_disorder_group
O1 O 0.3150(2) 0.3150(2) 0.0000 0.0607(10) Uani 1 d S .
O2 O 0.6364(2) 0.6364(2) 0.0000 0.0533(9) Uani 1 d S .
C1 C 0.3893(3) 0.3893(3) 0.0000 0.0386(11) Uani 1 d S .
C2 C 0.5625(3) 0.5625(3) 0.0000 0.0375(11) Uani 1 d S .
C3 C 0.3953(2) 0.4720(2) 0.02586(10) 0.0302(7) Uani 1 d . .
C4 C 0.3171(2) 0.4712(2) 0.04677(11) 0.0343(8) Uani 1 d . .
C5 C 0.3293(2) 0.5432(2) 0.08266(11) 0.0344(7) Uani 1 d . .
C6 C 0.4183(2) 0.6061(2) 0.10069(11) 0.0343(8) Uani 1 d . .
C7 C 0.4982(2) 0.6116(2) 0.07536(11) 0.0330(7) Uani 1 d . .
C8 C 0.4854(2) 0.5487(2) 0.03529(10) 0.0309(7) Uani 1 d . .
C10 C 0.2150(2) 0.4111(2) 0.03752(11) 0.0367(8) Uani 1 d . .
C11 C 0.1588(2) 0.3378(2) 0.00534(12) 0.0439(9) Uani 1 d . .
C12 C 0.0603(2) 0.3015(2) 0.00332(13) 0.0492(9) Uani 1 d . .
C13 C 0.0209(2) 0.3416(3) 0.03330(14) 0.0506(9) Uani 1 d . .
C14 C 0.0762(2) 0.4194(2) 0.06573(12) 0.0419(8) Uani 1 d . .
C15 C 0.0451(2) 0.4718(2) 0.09464(13) 0.0470(9) Uani 1 d . .
C16 C 0.1064(2) 0.5522(2) 0.12046(12) 0.0406(8) Uani 1 d . .
C17 C 0.2034(2) 0.5820(2) 0.11974(12) 0.0398(8) Uani 1 d . .
C18 C 0.2360(2) 0.5303(2) 0.09461(11) 0.0354(8) Uani 1 d . .
C19 C 0.1715(2) 0.4507(2) 0.06730(11) 0.0356(7) Uani 1 d . .
C20 C 0.4509(2) 0.6684(2) 0.14619(11) 0.0364(8) Uani 1 d . .
C21 C 0.4091(2) 0.6847(2) 0.18854(12) 0.0454(8) Uani 1 d . .
C22 C 0.4637(3) 0.7451(3) 0.22957(13) 0.0536(10) Uani 1 d . .
C23 C 0.5586(3) 0.7854(3) 0.22785(13) 0.0569(10) Uani 1 d . .
C24 C 0.6045(2) 0.7673(2) 0.18637(13) 0.0463(9) Uani 1 d . .
C25 C 0.7010(3) 0.7978(3) 0.18332(14) 0.0546(10) Uani 1 d . .
C26 C 0.7375(2) 0.7703(2) 0.14359(13) 0.0481(9) Uani 1 d . .
C27 C 0.6764(2) 0.7108(2) 0.10406(12) 0.0427(8) Uani 1 d . .
C28 C 0.5829(2) 0.6801(2) 0.10453(11) 0.0371(8) Uani 1 d . .
C29 C 0.5487(2) 0.7107(2) 0.14683(11) 0.0367(8) Uani 1 d . .
C31 C 0.0026(3) 0.2197(3) -0.0340(2) 0.0653(12) Uani 1 d D .
C32 C 0.0327(6) 0.2496(8) -0.0890(3) 0.110(4) Uani 0.773(12) d P 1
C33 C 0.0230(5) 0.1404(5) -0.0210(4) 0.098(3) Uani 0.773(12) d P 1
C34 C -0.0996(5) 0.1812(7) -0.0283(4) 0.091(3) Uani 0.773(12) d P 1
C32' C -0.0320(45) 0.2635(27) -0.0778(13) 0.204(29) Uani 0.227(12) d PD 2
C33' C 0.0592(14) 0.1934(17) -0.0712(9) 0.080(9) Uani 0.227(12) d PD 2
C34' C -0.0831(33) 0.1476(28) -0.0076(13) 0.278(51) Uani 0.227(12) d PD 2
C41 C 0.0749(2) 0.6122(2) 0.15015(14) 0.0532(10) Uani 1 d . .
C42 C -0.0300(3) 0.5718(3) 0.1479(2) 0.0709(12) Uani 1 d . .
C43 C 0.1041(3) 0.6188(3) 0.20760(15) 0.0776(13) Uani 1 d . .
C44 C 0.1208(3) 0.7099(3) 0.1257(2) 0.0740(13) Uani 1 d . .
C51 C 0.4126(3) 0.7614(3) 0.27449(14) 0.0712(12) Uani 1 d . .
C52 C 0.3386(3) 0.6682(4) 0.2964(2) 0.090(2) Uani 1 d . .
C53 C 0.3668(3) 0.8166(3) 0.2536(2) 0.0840(14) Uani 1 d . .
C54 C 0.4805(3) 0.8206(4) 0.3182(2) 0.107(2) Uani 1 d . .
C61 C 0.8408(2) 0.7993(3) 0.14036(14) 0.0622(11) Uani 1 d . .
C62 C 0.8951(3) 0.8580(4) 0.1882(2) 0.115(2) Uani 1 d . .
C63 C 0.8810(3) 0.8571(4) 0.0915(2) 0.093(2) Uani 1 d . .
C64 C 0.8509(3) 0.7131(4) 0.1383(2) 0.096(2) Uani 1 d . .
O1S O 0.7129(7) 0.9781(6) 0.0804(3) 0.244(4) Uani 1 d . .
O2S O 0.5588(5) 0.8876(4) 0.0588(2) 0.159(2) Uani 1 d . .
C1S C 0.6497(9) 0.9190(6) 0.0507(4) 0.166(4) Uani 1 d . .
C2S C 0.6736(8) 0.8857(6) 0.0077(3) 0.207(5) Uani 1 d . .
C3S C 0.5298(10) 0.9211(7) 0.1044(4) 0.211(5) Uani 1 d . .
C4S C 0.4254(8) 0.8807(9) 0.0936(5) 0.244(6) Uani 1 d . .
H11 H 0.1860(2) 0.3108(2) -0.01598(12) 0.053 Uiso 1 calc R .
H13 H -0.0449(2) 0.3166(3) 0.03227(14) 0.061 Uiso 1 calc R .
H15 H -0.0199(2) 0.4507(2) 0.09620(13) 0.056 Uiso 1 calc R .
H17 H 0.2463(2) 0.6383(2) 0.13685(12) 0.048 Uiso 1 calc R .
H21 H 0.3429(2) 0.6551(2) 0.19017(12) 0.054 Uiso 1 calc R .
H23 H 0.5951(3) 0.8265(3) 0.25504(13) 0.068 Uiso 1 calc R .
H25 H 0.7417(3) 0.8385(3) 0.20945(14) 0.065 Uiso 1 calc R .
H27 H 0.7015(2) 0.6918(2) 0.07648(12) 0.051 Uiso 1 calc R .
H32A H 0.1003(6) 0.2749(8) -0.0919(3) 0.165 Uiso 0.773(12) calc PR 1
H32B H 0.0176(6) 0.2979(8) -0.0988(3) 0.165 Uiso 0.773(12) calc PR 1
H32C H 0.0000(6) 0.1957(8) -0.1122(3) 0.165 Uiso 0.773(12) calc PR 1
H33A H 0.0902(5) 0.1636(5) -0.0244(4) 0.147 Uiso 0.773(12) calc PR 1
H33B H -0.0114(5) 0.0881(5) -0.0450(4) 0.147 Uiso 0.773(12) calc PR 1
H33C H 0.0033(5) 0.1191(5) 0.0148(4) 0.147 Uiso 0.773(12) calc PR 1
H34A H -0.1178(5) 0.1620(7) 0.0079(4) 0.137 Uiso 0.773(12) calc PR 1
H34B H -0.1330(5) 0.1269(7) -0.0512(4) 0.137 Uiso 0.773(12) calc PR 1
H34C H -0.1154(5) 0.2291(7) -0.0378(4) 0.137 Uiso 0.773(12) calc PR 1
H32D H 0.0222(45) 0.3120(27) -0.0967(13) 0.306 Uiso 0.227(12) calc PR 2
H32E H -0.0662(45) 0.2911(27) -0.0616(13) 0.306 Uiso 0.227(12) calc PR 2
H32F H -0.0731(45) 0.2144(27) -0.1022(13) 0.306 Uiso 0.227(12) calc PR 2
H33D H 0.1130(14) 0.2504(17) -0.0847(9) 0.120 Uiso 0.227(12) calc PR 2
H33E H 0.0194(14) 0.1565(17) -0.1003(9) 0.120 Uiso 0.227(12) calc PR 2
H33F H 0.0812(14) 0.1565(17) -0.0523(9) 0.120 Uiso 0.227(12) calc PR 2
H34D H -0.1193(33) 0.0959(28) -0.0317(13) 0.417 Uiso 0.227(12) calc PR 2
H34E H -0.1209(33) 0.1751(28) 0.0034(13) 0.417 Uiso 0.227(12) calc PR 2
H34F H -0.0656(33) 0.1242(28) 0.0230(13) 0.417 Uiso 0.227(12) calc PR 2
H42A H -0.0468(3) 0.6123(3) 0.1674(2) 0.106 Uiso 1 calc R .
H42B H -0.0613(3) 0.5092(3) 0.1634(2) 0.106 Uiso 1 calc R .
H42C H -0.0497(3) 0.5679(3) 0.1116(2) 0.106 Uiso 1 calc R .
H43A H 0.1719(3) 0.6448(3) 0.20974(15) 0.116 Uiso 1 calc R .
H43B H 0.0722(3) 0.5563(3) 0.22323(15) 0.116 Uiso 1 calc R .
H43C H 0.0868(3) 0.6595(3) 0.22643(15) 0.116 Uiso 1 calc R .
H44A H 0.1890(3) 0.7379(3) 0.1265(2) 0.111 Uiso 1 calc R .
H44B H 0.1029(3) 0.7493(3) 0.1453(2) 0.111 Uiso 1 calc R .
H44C H 0.1001(3) 0.7050(3) 0.0895(2) 0.111 Uiso 1 calc R .
H52A H 0.3060(3) 0.6789(4) 0.3252(2) 0.136 Uiso 1 calc R .
H52B H 0.3685(3) 0.6336(4) 0.3093(2) 0.136 Uiso 1 calc R .
H52C H 0.2937(3) 0.6320(4) 0.2691(2) 0.136 Uiso 1 calc R .
H53A H 0.4152(3) 0.8766(3) 0.2396(2) 0.126 Uiso 1 calc R .
H53B H 0.3339(3) 0.8277(3) 0.2821(2) 0.126 Uiso 1 calc R .
H53C H 0.3222(3) 0.7805(3) 0.2261(2) 0.126 Uiso 1 calc R .
H54A H 0.5282(3) 0.8808(4) 0.3040(2) 0.161 Uiso 1 calc R .
H54B H 0.5106(3) 0.7873(4) 0.3327(2) 0.161 Uiso 1 calc R .
H54C H 0.4458(3) 0.8312(4) 0.3457(2) 0.161 Uiso 1 calc R .
H62A H 0.8692(3) 0.8208(4) 0.2199(2) 0.173 Uiso 1 calc R .
H62B H 0.8894(3) 0.9142(4) 0.1901(2) 0.173 Uiso 1 calc R .
H62C H 0.9612(3) 0.8762(4) 0.1849(2) 0.173 Uiso 1 calc R .
H63A H 0.8741(3) 0.9126(4) 0.0932(2) 0.140 Uiso 1 calc R .
H63B H 0.8475(3) 0.8196(4) 0.0610(2) 0.140 Uiso 1 calc R .
H63C H 0.9474(3) 0.8764(4) 0.0887(2) 0.140 Uiso 1 calc R .
H64A H 0.8247(3) 0.6762(4) 0.1701(2) 0.145 Uiso 1 calc R .
H64B H 0.9173(3) 0.7320(4) 0.1356(2) 0.145 Uiso 1 calc R .
H64C H 0.8174(3) 0.6752(4) 0.1080(2) 0.145 Uiso 1 calc R .
H2SA H 0.6167(8) 0.8410(6) -0.0108(3) 0.310 Uiso 1 calc R .
H2SB H 0.7080(8) 0.8546(6) 0.0188(3) 0.310 Uiso 1 calc R .
H2SC H 0.7130(8) 0.9379(6) -0.0155(3) 0.310 Uiso 1 calc R .
H3SA H 0.5631(10) 0.9902(7) 0.1059(4) 0.253 Uiso 1 calc R .
H3SB H 0.5402(10) 0.8964(7) 0.1373(4) 0.253 Uiso 1 calc R .
H4SA H 0.3973(8) 0.8984(9) 0.1217(5) 0.366 Uiso 1 calc R .
H4SB H 0.3947(8) 0.8124(9) 0.0915(5) 0.366 Uiso 1 calc R .
H4SC H 0.4174(8) 0.9053(9) 0.0604(5) 0.366 Uiso 1 calc R .

loop_
_geom_angle_atom_site_label_1
_geom_angle_atom_site_label_2
_geom_angle_atom_site_label_3
_geom_angle
_geom_angle_site_symmetry_1
_geom_angle_site_symmetry_3
_geom_angle_publ_flag
O1 C1 C3 119.7(2) . . yes
C3 C1 C3 120.5(4) . 4 yes
O2 C2 C8 120.4(2) . . yes
C8 C2 C8 119.3(4) 4 . yes
C4 C3 C8 119.9(3) . . yes
C4 C3 C1 122.1(3) . . yes
C8 C3 C1 117.4(3) . . yes
C3 C4 C5 119.6(3) . . yes
C3 C4 C10 132.9(3) . . yes
C5 C4 C10 107.3(2) . . yes
C6 C5 C4 119.4(3) . . yes
C6 C5 C18 132.5(3) . . yes
C4 C5 C18 108.0(3) . . yes
C5 C6 C7 119.5(3) . . yes
C5 C6 C20 132.0(3) . . yes
C7 C6 C20 108.3(3) . . yes
C8 C7 C6 119.6(3) . . yes
C8 C7 C28 132.0(3) . . yes
C6 C7 C28 107.8(2) . . yes
C7 C8 C3 119.4(3) . . yes
C7 C8 C2 122.3(3) . . yes
C3 C8 C2 118.1(3) . . yes
C11 C10 C19 117.2(3) . . yes
C11 C10 C4 136.5(3) . . yes
C19 C10 C4 105.9(3) . . yes
C10 C11 C12 121.3(3) . . yes
C10 C11 H11 119.4(2) . . ?
C12 C11 H11 119.4(2) . . ?
C13 C12 C11 119.5(3) . . yes
C13 C12 C31 122.5(3) . . yes
C11 C12 C31 117.9(3) . . yes
C12 C13 C14 121.4(3) . . yes
C12 C13 H13 119.3(2) . . ?
C14 C13 H13 119.3(2) . . ?
C19 C14 C13 116.8(3) . . yes
C19 C14 C15 116.5(3) . . yes
C13 C14 C15 126.6(3) . . yes
C16 C15 C14 121.8(3) . . yes
C16 C15 H15 119.1(2) . . ?
C14 C15 H15 119.1(2) . . ?
C15 C16 C17 119.1(3) . . yes
C15 C16 C41 122.8(3) . . yes
C17 C16 C41 118.1(3) . . yes
C18 C17 C16 121.0(3) . . yes
C18 C17 H17 119.5(2) . . ?
C16 C17 H17 119.5(2) . . ?
C17 C18 C19 117.9(3) . . yes
C17 C18 C5 135.3(3) . . yes
C19 C18 C5 106.3(3) . . yes
C14 C19 C18 123.5(3) . . yes
C14 C19 C10 123.7(3) . . yes
C18 C19 C10 112.5(3) . . yes
C21 C20 C29 117.1(3) . . yes
C21 C20 C6 135.8(3) . . yes
C29 C20 C6 106.6(2) . . yes
C20 C21 C22 121.1(3) . . yes
C20 C21 H21 119.5(2) . . ?
C22 C21 H21 119.5(2) . . ?
C23 C22 C21 119.3(3) . . yes
C23 C22 C51 122.6(3) . . yes
C21 C22 C51 118.0(3) . . yes
C22 C23 C24 121.7(3) . . yes
C22 C23 H23 119.2(2) . . ?
C24 C23 H23 119.2(2) . . ?
C29 C24 C25 117.1(3) . . yes
C29 C24 C23 116.7(3) . . yes
C25 C24 C23 126.2(3) . . yes
C26 C25 C24 121.8(3) . . yes
C26 C25 H25 119.1(2) . . ?
C24 C25 H25 119.1(2) . . ?
C25 C26 C27 118.8(3) . . yes
C25 C26 C61 122.9(3) . . yes
C27 C26 C61 118.2(3) . . yes
C28 C27 C26 122.0(3) . . yes
C28 C27 H27 119.0(2) . . ?
C26 C27 H27 119.0(2) . . ?
C27 C28 C29 116.8(3) . . yes
C27 C28 C7 137.5(3) . . yes
C29 C28 C7 105.3(3) . . yes
C24 C29 C20 124.1(3) . . yes
C24 C29 C28 123.5(3) . . yes
C20 C29 C28 112.1(3) . . yes
C34 C31 C32 110.8(5) . . yes
C34' C31 C12 110.1(13) . . yes
C34 C31 C12 112.8(4) . . yes
C32 C31 C12 109.9(4) . . yes
C34' C31 C33' 121.7(22) . . yes
C12 C31 C33' 115.9(8) . . yes
C34 C31 C33 107.3(5) . . yes
C32 C31 C33 107.9(6) . . yes
C12 C31 C33 107.9(4) . . yes
C34' C31 C32' 105.9(32) . . yes
C12 C31 C32' 104.3(11) . . yes
C33' C31 C32' 95.5(20) . . yes
C31 C32 H32A 109.5(4) . . ?
C31 C32 H32B 109.5(5) . . ?
H32A C32 H32B 109.5 . . ?
C31 C32 H32C 109.5(4) . . ?
H32A C32 H32C 109.5 . . ?
H32B C32 H32C 109.5 . . ?
C31 C33 H33A 109.5(3) . . ?
C31 C33 H33B 109.5(3) . . ?
H33A C33 H33B 109.5 . . ?
C31 C33 H33C 109.5(4) . . ?
H33A C33 H33C 109.5 . . ?
H33B C33 H33C 109.5 . . ?
C31 C34 H34A 109.5(4) . . ?
C31 C34 H34B 109.5(4) . . ?
H34A C34 H34B 109.5 . . ?
C31 C34 H34C 109.5(4) . . ?
H34A C34 H34C 109.5 . . ?
H34B C34 H34C 109.5 . . ?
C31 C32' H32D 109.5(25) . . ?
C31 C32' H32E 109.5(18) . . ?
H32D C32' H32E 109.5 . . ?
C31 C32' H32F 109.5(11) . . ?
H32D C32' H32F 109.47(7) . . ?
H32E C32' H32F 109.5 . . ?
C31 C33' H33D 109.5(10) . . ?
C31 C33' H33E 109.5(7) . . ?
H33D C33' H33E 109.5 . . ?
C31 C33' H33F 109.5(11) . . ?
H33D C33' H33F 109.5 . . ?
H33E C33' H33F 109.5 . . ?
C31 C34' H34D 109.5(12) . . ?
C31 C34' H34E 109.5(28) . . ?
H34D C34' H34E 109.5 . . ?
C31 C34' H34F 109.5(26) . . ?
H34D C34' H34F 109.5 . . ?
H34E C34' H34F 109.5 . . ?
C42 C41 C16 112.4(3) . . yes
C42 C41 C44 107.6(3) . . yes
C16 C41 C44 109.1(3) . . yes
C42 C41 C43 108.4(3) . . yes
C16 C41 C43 109.1(3) . . yes
C44 C41 C43 110.2(3) . . yes
C41 C42 H42A 109.5(2) . . ?
C41 C42 H42B 109.5(2) . . ?
H42A C42 H42B 109.5 . . ?
C41 C42 H42C 109.5(2) . . ?
H42A C42 H42C 109.5 . . ?
H42B C42 H42C 109.5 . . ?
C41 C43 H43A 109.5(2) . . ?
C41 C43 H43B 109.5(2) . . ?
H43A C43 H43B 109.5 . . ?
C41 C43 H43C 109.5(2) . . ?
H43A C43 H43C 109.5 . . ?
H43B C43 H43C 109.5 . . ?
C41 C44 H44A 109.5(2) . . ?
C41 C44 H44B 109.5(2) . . ?
H44A C44 H44B 109.5 . . ?
C41 C44 H44C 109.5(2) . . ?
H44A C44 H44C 109.5 . . ?
H44B C44 H44C 109.5 . . ?
C52 C51 C22 109.6(3) . . yes
C52 C51 C54 109.5(4) . . yes
C22 C51 C54 111.7(3) . . yes
C52 C51 C53 110.2(4) . . yes
C22 C51 C53 108.6(3) . . yes
C54 C51 C53 107.1(4) . . yes
C51 C52 H52A 109.5(2) . . ?
C51 C52 H52B 109.5(2) . . ?
H52A C52 H52B 109.5 . . ?
C51 C52 H52C 109.5(2) . . ?
H52A C52 H52C 109.5 . . ?
H52B C52 H52C 109.5 . . ?
C51 C53 H53A 109.5(2) . . ?
C51 C53 H53B 109.5(2) . . ?
H53A C53 H53B 109.5 . . ?
C51 C53 H53C 109.5(2) . . ?
H53A C53 H53C 109.5 . . ?
H53B C53 H53C 109.5 . . ?
C51 C54 H54A 109.5(3) . . ?
C51 C54 H54B 109.5(3) . . ?
H54A C54 H54B 109.5 . . ?
C51 C54 H54C 109.5(2) . . ?
H54A C54 H54C 109.5 . . ?
H54B C54 H54C 109.5 . . ?
C63 C61 C64 110.1(4) . . yes
C63 C61 C26 108.2(3) . . yes
C64 C61 C26 109.8(3) . . yes
C63 C61 C62 109.3(4) . . yes
C64 C61 C62 108.3(4) . . yes
C26 C61 C62 111.2(3) . . yes
C61 C62 H62A 109.5(3) . . ?
C61 C62 H62B 109.5(3) . . ?
H62A C62 H62B 109.5 . . ?
C61 C62 H62C 109.5(2) . . ?
H62A C62 H62C 109.5 . . ?
H62B C62 H62C 109.5 . . ?
C61 C63 H63A 109.5(3) . . ?
C61 C63 H63B 109.5(2) . . ?
H63A C63 H63B 109.5 . . ?
C61 C63 H63C 109.5(2) . . ?
H63A C63 H63C 109.5 . . ?
H63B C63 H63C 109.5 . . ?
C61 C64 H64A 109.5(3) . . ?
C61 C64 H64B 109.5(2) . . ?
H64A C64 H64B 109.5 . . ?
C61 C64 H64C 109.5(2) . . ?
H64A C64 H64C 109.5 . . ?
H64B C64 H64C 109.5 . . ?
C1S O2S C3S 119.4(9) . . yes
O1S C1S O2S 122.6(10) . . yes
O1S C1S C2S 120.0(12) . . yes
O2S C1S C2S 117.3(10) . . yes
C1S C2S H2SA 109.5(7) . . ?
C1S C2S H2SB 109.5(6) . . ?
H2SA C2S H2SB 109.5 . . ?
C1S C2S H2SC 109.5(5) . . ?
H2SA C2S H2SC 109.5 . . ?
H2SB C2S H2SC 109.5 . . ?
O2S C3S C4S 101.4(10) . . yes
O2S C3S H3SA 111.5(5) . . ?
C4S C3S H3SA 111.5(6) . . ?
O2S C3S H3SB 111.5(4) . . ?
C4S C3S H3SB 111.5(6) . . ?
H3SA C3S H3SB 109.3 . . ?
C3S C4S H4SA 109.5(7) . . ?
C3S C4S H4SB 109.5(6) . . ?
H4SA C4S H4SB 109.5 . . ?
C3S C4S H4SC 109.5(6) . . ?
H4SA C4S H4SC 109.5 . . ?
H4SB C4S H4SC 109.5 . . ?

loop_
_geom_bond_atom_site_label_1
_geom_bond_atom_site_label_2
_geom_bond_distance
_geom_bond_site_symmetry_2
_geom_bond_publ_flag
O1 C1 1.227(5) . yes
O2 C2 1.221(5) . yes
C1 C3 1.478(4) . yes
C2 C8 1.485(4) . yes
C3 C4 1.392(4) . yes
C3 C8 1.413(4) . yes
C4 C5 1.437(4) . yes
C4 C10 1.488(4) . yes
C5 C6 1.388(4) . yes
C5 C18 1.479(4) . yes
C6 C7 1.434(4) . yes
C6 C20 1.469(4) . yes
C7 C8 1.400(4) . yes
C7 C28 1.489(4) . yes
C10 C11 1.373(4) . yes
C10 C19 1.414(4) . yes
C11 C12 1.426(5) . yes
C11 H11 0.95 . ?
C12 C13 1.374(5) . yes
C12 C31 1.538(5) . yes
C13 C14 1.416(5) . yes
C13 H13 0.95 . ?
C14 C19 1.391(4) . yes
C14 C15 1.417(5) . yes
C15 C16 1.373(5) . yes
C15 H15 0.95 . ?
C16 C17 1.421(4) . yes
C16 C41 1.532(5) . yes
C17 C18 1.377(4) . yes
C17 H17 0.95 . ?
C18 C19 1.398(4) . yes
C20 C21 1.385(4) . yes
C20 C29 1.404(4) . yes
C21 C22 1.420(5) . yes
C21 H21 0.95 . ?
C22 C23 1.365(5) . yes
C22 C51 1.531(5) . yes
C23 C24 1.422(5) . yes
C23 H23 0.95 . ?
C24 C29 1.376(4) . yes
C24 C25 1.413(5) . yes
C25 C26 1.373(5) . yes
C25 H25 0.95 . ?
C26 C27 1.422(5) . yes
C26 C61 1.527(5) . yes
C27 C28 1.364(5) . yes
C27 H27 0.95 . ?
C28 C29 1.428(4) . yes
C31 C34' 1.48(2) . yes
C31 C34 1.483(8) . yes
C31 C32 1.496(8) . yes
C31 C33' 1.54(2) . yes
C31 C33 1.545(8) . yes
C31 C32' 1.59(2) . yes
C32 H32A 0.98 . ?
C32 H32B 0.98 . ?
C32 H32C 0.98 . ?
C33 H33A 0.98 . ?
C33 H33B 0.98 . ?
C33 H33C 0.98 . ?
C34 H34A 0.98 . ?
C34 H34B 0.98 . ?
C34 H34C 0.98 . ?
C32' H32D 0.98 . ?
C32' H32E 0.98 . ?
C32' H32F 0.98 . ?
C33' H33D 0.98 . ?
C33' H33E 0.98 . ?
C33' H33F 0.98 . ?
C34' H34D 0.98 . ?
C34' H34E 0.98 . ?
C34' H34F 0.98 . ?
C41 C42 1.516(5) . yes
C41 C44 1.534(5) . yes
C41 C43 1.539(5) . yes
C42 H42A 0.98 . ?
C42 H42B 0.98 . ?
C42 H42C 0.98 . ?
C43 H43A 0.98 . ?
C43 H43B 0.98 . ?
C43 H43C 0.98 . ?
C44 H44A 0.98 . ?
C44 H44B 0.98 . ?
C44 H44C 0.98 . ?
C51 C52 1.516(6) . yes
C51 C54 1.542(6) . yes
C51 C53 1.542(6) . yes
C52 H52A 0.98 . ?
C52 H52B 0.98 . ?
C52 H52C 0.98 . ?
C53 H53A 0.98 . ?
C53 H53B 0.98 . ?
C53 H53C 0.98 . ?
C54 H54A 0.98 . ?
C54 H54B 0.98 . ?
C54 H54C 0.98 . ?
C61 C63 1.514(6) . yes
C61 C64 1.517(6) . yes
C61 C62 1.544(6) . yes
C62 H62A 0.98 . ?
C62 H62B 0.98 . ?
C62 H62C 0.98 . ?
C63 H63A 0.98 . ?
C63 H63B 0.98 . ?
C63 H63C 0.98 . ?
C64 H64A 0.98 . ?
C64 H64B 0.98 . ?
C64 H64C 0.98 . ?
O1S C1S 1.266(11) . yes
O2S C1S 1.338(11) . yes
O2S C3S 1.474(10) . yes
C1S C2S 1.377(11) . yes
C2S H2SA 0.98 . ?
C2S H2SB 0.98 . ?
C2S H2SC 0.98 . ?
C3S C4S 1.531(14) . yes
C3S H3SA 0.99 . ?
C3S H3SB 0.99 . ?
C4S H4SA 0.98 . ?
C4S H4SB 0.98 . ?
C4S H4SC 0.98 . ?

loop_
_geom_torsion_atom_site_label_1
_geom_torsion_atom_site_label_2
_geom_torsion_atom_site_label_3
_geom_torsion_atom_site_label_4
_geom_torsion
_geom_torsion_site_symmetry_1
_geom_torsion_site_symmetry_2
_geom_torsion_site_symmetry_3
_geom_torsion_site_symmetry_4
_geom_torsion_publ_flag
O1 C1 C3 C4 -5.5(3) . . . . ?
C3 C1 C3 C4 174.5(3) 4 . . . ?
O1 C1 C3 C8 165.9(2) . . . . ?
C3 C1 C3 C8 -14.1(2) 4 . . . ?
C8 C3 C4 C5 -7.1(4) . . . . ?
C1 C3 C4 C5 164.0(2) . . . . ?
C8 C3 C4 C10 168.3(3) . . . . ?
C1 C3 C4 C10 -20.5(5) . . . . ?
C3 C4 C5 C6 -7.5(4) . . . . ?
C10 C4 C5 C6 176.0(3) . . . . ?
C3 C4 C5 C18 174.8(2) . . . . ?
C10 C4 C5 C18 -1.7(3) . . . . ?
C4 C5 C6 C7 13.3(4) . . . . ?
C18 C5 C6 C7 -169.7(3) . . . . ?
C4 C5 C6 C20 -160.8(3) . . . . ?
C18 C5 C6 C20 16.2(5) . . . . ?
C5 C6 C7 C8 -4.7(4) . . . . ?
C20 C6 C7 C8 170.7(3) . . . . ?
C5 C6 C7 C28 -176.8(3) . . . . ?
C20 C6 C7 C28 -1.4(3) . . . . ?
C6 C7 C8 C3 -9.9(4) . . . . ?
C28 C7 C8 C3 160.0(3) . . . . ?
C6 C7 C8 C2 166.6(2) . . . . ?
C28 C7 C8 C2 -23.5(5) . . . . ?
C4 C3 C8 C7 15.8(4) . . . . ?
C1 C3 C8 C7 -155.8(2) . . . . ?
C4 C3 C8 C2 -160.8(2) . . . . ?
C1 C3 C8 C2 27.6(3) . . . . ?
O2 C2 C8 C7 -10.8(3) . . . . ?
C8 C2 C8 C7 169.2(3) 4 . . . ?
O2 C2 C8 C3 165.7(2) . . . . ?
C8 C2 C8 C3 -14.3(2) 4 . . . ?
C3 C4 C10 C11 -2.5(6) . . . . ?
C5 C4 C10 C11 173.4(3) . . . . ?
C3 C4 C10 C19 -174.8(3) . . . . ?
C5 C4 C10 C19 1.1(3) . . . . ?
C19 C10 C11 C12 -1.9(4) . . . . ?
C4 C10 C11 C12 -173.6(3) . . . . ?
C10 C11 C12 C13 1.3(5) . . . . ?
C10 C11 C12 C31 179.6(3) . . . . ?
C11 C12 C13 C14 1.0(5) . . . . ?
C31 C12 C13 C14 -177.3(3) . . . . ?
C12 C13 C14 C19 -2.5(5) . . . . ?
C12 C13 C14 C15 173.9(3) . . . . ?
C19 C14 C15 C16 3.6(5) . . . . ?
C13 C14 C15 C16 -172.8(3) . . . . ?
C14 C15 C16 C17 -2.3(5) . . . . ?
C14 C15 C16 C41 177.5(3) . . . . ?
C15 C16 C17 C18 -1.4(4) . . . . ?
C41 C16 C17 C18 178.7(3) . . . . ?
C16 C17 C18 C19 3.7(4) . . . . ?
C16 C17 C18 C5 174.1(3) . . . . ?
C6 C5 C18 C17 13.2(6) . . . . ?
C4 C5 C18 C17 -169.5(3) . . . . ?
C6 C5 C18 C19 -175.5(3) . . . . ?
C4 C5 C18 C19 1.8(3) . . . . ?
C13 C14 C19 C18 175.5(3) . . . . ?
C15 C14 C19 C18 -1.2(5) . . . . ?
C13 C14 C19 C10 1.9(5) . . . . ?
C15 C14 C19 C10 -174.8(3) . . . . ?
C17 C18 C19 C14 -2.3(4) . . . . ?
C5 C18 C19 C14 -175.3(3) . . . . ?
C17 C18 C19 C10 171.9(3) . . . . ?
C5 C18 C19 C10 -1.1(3) . . . . ?
C11 C10 C19 C14 0.2(4) . . . . ?
C4 C10 C19 C14 174.3(3) . . . . ?
C11 C10 C19 C18 -174.0(3) . . . . ?
C4 C10 C19 C18 0.1(3) . . . . ?
C5 C6 C20 C21 4.4(6) . . . . ?
C7 C6 C20 C21 -170.2(3) . . . . ?
C5 C6 C20 C29 175.5(3) . . . . ?
C7 C6 C20 C29 0.9(3) . . . . ?
C29 C20 C21 C22 2.7(5) . . . . ?
C6 C20 C21 C22 173.1(3) . . . . ?
C20 C21 C22 C23 -1.9(5) . . . . ?
C20 C21 C22 C51 178.6(3) . . . . ?
C21 C22 C23 C24 -1.1(6) . . . . ?
C51 C22 C23 C24 178.4(4) . . . . ?
C22 C23 C24 C29 3.0(5) . . . . ?
C22 C23 C24 C25 -173.5(4) . . . . ?
C29 C24 C25 C26 -1.9(5) . . . . ?
C23 C24 C25 C26 174.6(4) . . . . ?
C24 C25 C26 C27 1.2(5) . . . . ?
C24 C25 C26 C61 -177.7(3) . . . . ?
C25 C26 C27 C28 -0.2(5) . . . . ?
C61 C26 C27 C28 178.7(3) . . . . ?
C26 C27 C28 C29 0.0(5) . . . . ?
C26 C27 C28 C7 -171.0(3) . . . . ?
C8 C7 C28 C27 2.2(6) . . . . ?
C6 C7 C28 C27 173.0(4) . . . . ?
C8 C7 C28 C29 -169.5(3) . . . . ?
C6 C7 C28 C29 1.3(3) . . . . ?
C25 C24 C29 C20 174.6(3) . . . . ?
C23 C24 C29 C20 -2.2(5) . . . . ?
C25 C24 C29 C28 1.7(5) . . . . ?
C23 C24 C29 C28 -175.1(3) . . . . ?
C21 C20 C29 C24 -0.6(5) . . . . ?
C6 C20 C29 C24 -173.7(3) . . . . ?
C21 C20 C29 C28 173.0(3) . . . . ?
C6 C20 C29 C28 -0.1(3) . . . . ?
C27 C28 C29 C24 -0.8(5) . . . . ?
C7 C28 C29 C24 172.9(3) . . . . ?
C27 C28 C29 C20 -174.5(3) . . . . ?
C7 C28 C29 C20 -0.8(3) . . . . ?
C13 C12 C31 C34' -46.4(32) . . . . ?
C11 C12 C31 C34' 135.3(32) . . . . ?
C13 C12 C31 C34 -8.3(7) . . . . ?
C11 C12 C31 C34 173.4(5) . . . . ?
C13 C12 C31 C32 115.9(6) . . . . ?
C11 C12 C31 C32 -62.4(6) . . . . ?
C13 C12 C31 C33' 170.5(13) . . . . ?
C11 C12 C31 C33' -7.8(13) . . . . ?
C13 C12 C31 C33 -126.7(5) . . . . ?
C11 C12 C31 C33 55.0(6) . . . . ?
C13 C12 C31 C32' 66.9(26) . . . . ?
C11 C12 C31 C32' -111.4(25) . . . . ?
C15 C16 C41 C42 0.6(4) . . . . ?
C17 C16 C41 C42 -179.6(3) . . . . ?
C15 C16 C41 C44 -118.7(4) . . . . ?
C17 C16 C41 C44 61.2(4) . . . . ?
C15 C16 C41 C43 120.9(3) . . . . ?
C17 C16 C41 C43 -59.3(4) . . . . ?
C23 C22 C51 C52 -126.5(4) . . . . ?
C21 C22 C51 C52 53.0(5) . . . . ?
C23 C22 C51 C54 -4.9(6) . . . . ?
C21 C22 C51 C54 174.5(4) . . . . ?
C23 C22 C51 C53 113.0(4) . . . . ?
C21 C22 C51 C53 -67.5(5) . . . . ?
C25 C26 C61 C63 -117.2(4) . . . . ?
C27 C26 C61 C63 64.0(4) . . . . ?
C25 C26 C61 C64 122.6(4) . . . . ?
C27 C26 C61 C64 -56.2(5) . . . . ?
C25 C26 C61 C62 2.8(6) . . . . ?
C27 C26 C61 C62 -176.1(4) . . . . ?
C3S O2S C1S O1S -1.1(13) . . . . ?
C3S O2S C1S C2S 180.0(7) . . . . ?
C1S O2S C3S C4S 171.5(8) . . . . ?
